data_7218318
loop_
_publ_author_name
'Ma, Xiaoyan'
'Yin, Yuxin'
'Geng, Zhirong'
'Yang, Zhen'
'Wen, Jinghan'
'Wang, Zhilin'

_publ_section_title
;
 The first example of model compound of RNase U2 and its intermediate with
 CPP directly monitored by ESI-MS
;
_journal_name_full 'RSC Adv.'
_journal_paper_doi 10.1039/C4RA07950G
_journal_year 2014
_chemical_formula_sum 'C20 H40 N7 O15 Tb'
_chemical_formula_weight 777.51
_chemical_name_systematic
; 
 ? 
;
_space_group_IT_number 2
_symmetry_space_group_name_Hall '-P 1'
_symmetry_space_group_name_H-M 'P -1'
_atom_sites_solution_hydrogens geom
_atom_sites_solution_primary direct
_atom_sites_solution_secondary difmap
_audit_creation_method SHELXL-97
_cell_angle_alpha 92.087(2)
_cell_angle_beta 99.182(3)
_cell_angle_gamma 116.380(2)
_cell_formula_units_Z 2
_cell_length_a 10.3057(14)
_cell_length_b 10.4576(12)
_cell_length_c 16.047(2)
_cell_measurement_temperature 291(2)
_cell_volume 1518.2(3)
_computing_structure_refinement 'SHELXL-97 (Sheldrick, 1997)'
_computing_structure_solution 'SHELXS-97 (Sheldrick, 1990)'
_diffrn_ambient_temperature 291(2)
_diffrn_measured_fraction_theta_full 0.979
_diffrn_measured_fraction_theta_max 0.979
_diffrn_radiation_monochromator graphite
_diffrn_radiation_source 'fine-focus sealed tube'
_diffrn_radiation_type MoK\a
_diffrn_radiation_wavelength 0.71073
_diffrn_reflns_av_R_equivalents 0.0301
_diffrn_reflns_av_sigmaI/netI 0.0703
_diffrn_reflns_limit_h_max 12
_diffrn_reflns_limit_h_min -12
_diffrn_reflns_limit_k_max 12
_diffrn_reflns_limit_k_min -12
_diffrn_reflns_limit_l_max 13
_diffrn_reflns_limit_l_min -19
_diffrn_reflns_number 8323
_diffrn_reflns_theta_full 26.00
_diffrn_reflns_theta_max 26.00
_diffrn_reflns_theta_min 2.19
_exptl_absorpt_coefficient_mu 2.408
_exptl_absorpt_correction_T_max 0.6194
_exptl_absorpt_correction_T_min 0.5520
_exptl_crystal_density_diffrn 1.701
_exptl_crystal_density_method 'not measured'
_exptl_crystal_F_000 788
_exptl_crystal_size_max 0.28
_exptl_crystal_size_mid 0.24
_exptl_crystal_size_min 0.22
_refine_diff_density_max 1.920
_refine_diff_density_min -1.840
_refine_diff_density_rms 0.157
_refine_ls_extinction_method none
_refine_ls_goodness_of_fit_ref 1.068
_refine_ls_hydrogen_treatment mixed
_refine_ls_matrix_type full
_refine_ls_number_parameters 410
_refine_ls_number_reflns 5851
_refine_ls_number_restraints 0
_refine_ls_restrained_S_all 1.068
_refine_ls_R_factor_all 0.0648
_refine_ls_R_factor_gt 0.0532
_refine_ls_shift/su_max 0.000
_refine_ls_shift/su_mean 0.000
_refine_ls_structure_factor_coef Fsqd
_refine_ls_weighting_details 'calc w=1/[\s^2^(Fo^2^)+(0.0700P)^2^+1.3300P] where P=(Fo^2^+2Fc^2^)/3'
_refine_ls_weighting_scheme calc
_refine_ls_wR_factor_gt 0.1217
_refine_ls_wR_factor_ref 0.1241
_reflns_number_gt 4691
_reflns_number_total 5851
_reflns_threshold_expression >2sigma(I)
_cod_data_source_file c4ra07950g2.cif
_cod_data_source_block 2100514a
_cod_original_sg_symbol_H-M P-1
_cod_database_code 7218318

loop_
_symmetry_equiv_pos_as_xyz
'x, y, z'
'-x, -y, -z'

loop_
_atom_site_label
_atom_site_type_symbol
_atom_site_fract_x
_atom_site_fract_y
_atom_site_fract_z
_atom_site_U_iso_or_equiv
_atom_site_adp_type
_atom_site_occupancy
_atom_site_symmetry_multiplicity
_atom_site_calc_flag
_atom_site_refinement_flags
C1 C 0.2267(8) 0.6302(8) 0.7031(5) 0.0404(16) Uani 1 1 d .
H1A H 0.2791 0.6405 0.6567 0.049 Uiso 1 1 calc R
H1B H 0.2239 0.7203 0.7157 0.049 Uiso 1 1 calc R
C2 C 0.0711(8) 0.5132(7) 0.6746(5) 0.0345(15) Uani 1 1 d .
H2A H 0.0163 0.5055 0.7196 0.041 Uiso 1 1 calc R
H2B H 0.0232 0.5380 0.6252 0.041 Uiso 1 1 calc R
C3 C 0.0946(8) 0.3622(7) 0.5640(5) 0.0364(16) Uani 1 1 d .
H3A H 0.1708 0.4545 0.5551 0.044 Uiso 1 1 calc R
H3B H 0.0048 0.3419 0.5238 0.044 Uiso 1 1 calc R
C4 C 0.1416(7) 0.2465(7) 0.5463(4) 0.0320(14) Uani 1 1 d .
H4A H 0.0631 0.1529 0.5513 0.038 Uiso 1 1 calc R
H4B H 0.1594 0.2459 0.4888 0.038 Uiso 1 1 calc R
C5 C 0.4102(8) 0.3927(7) 0.5862(4) 0.0332(15) Uani 1 1 d .
H5A H 0.3866 0.4708 0.5735 0.040 Uiso 1 1 calc R
H5B H 0.4292 0.3589 0.5346 0.040 Uiso 1 1 calc R
C6 C 0.5484(7) 0.4513(8) 0.6518(4) 0.0308(14) Uani 1 1 d .
H6A H 0.6269 0.5289 0.6314 0.037 Uiso 1 1 calc R
H6B H 0.5781 0.3765 0.6625 0.037 Uiso 1 1 calc R
C7 C 0.5382(8) 0.6531(7) 0.7265(4) 0.0324(14) Uani 1 1 d .
H7A H 0.4925 0.6556 0.6692 0.039 Uiso 1 1 calc R
H7B H 0.6424 0.7203 0.7347 0.039 Uiso 1 1 calc R
C8 C 0.4703(8) 0.7039(8) 0.7887(5) 0.0360(15) Uani 1 1 d .
H8A H 0.5212 0.7106 0.8463 0.043 Uiso 1 1 calc R
H8B H 0.4820 0.7989 0.7785 0.043 Uiso 1 1 calc R
C9 C 0.2552(8) 0.6271(8) 0.8553(5) 0.0394(17) Uani 1 1 d .
H9A H 0.2382 0.7111 0.8526 0.047 Uiso 1 1 calc R
H9B H 0.3258 0.6415 0.9070 0.047 Uiso 1 1 calc R
C10 C 0.1123(8) 0.4936(8) 0.8537(6) 0.0446(19) Uani 1 1 d .
C11 C -0.0193(9) 0.5096(9) 0.8577(6) 0.0479(19) Uani 1 1 d .
H11A H -0.1007 0.4396 0.8163 0.072 Uiso 1 1 calc R
H11C H -0.0028 0.6044 0.8459 0.072 Uiso 1 1 calc R
H11B H -0.0417 0.4955 0.9135 0.072 Uiso 1 1 calc R
C12 C -0.0801(8) 0.2530(7) 0.6599(5) 0.0367(16) Uani 1 1 d .
H12A H -0.1519 0.2378 0.6087 0.044 Uiso 1 1 calc R
H12B H -0.1134 0.2801 0.7077 0.044 Uiso 1 1 calc R
C13 C -0.0682(7) 0.1160(7) 0.6725(4) 0.0283(13) Uani 1 1 d .
C14 C -0.2004(8) -0.0176(8) 0.6403(5) 0.0425(18) Uani 1 1 d .
H14A H -0.2014 -0.0455 0.5824 0.064 Uiso 1 1 calc R
H14B H -0.2861 -0.0042 0.6427 0.064 Uiso 1 1 calc R
H14C H -0.2010 -0.0914 0.6743 0.064 Uiso 1 1 calc R
C15 C 0.2971(9) 0.1405(7) 0.6044(4) 0.0348(15) Uani 1 1 d .
H15A H 0.3411 0.1353 0.5561 0.042 Uiso 1 1 calc R
H15B H 0.2008 0.0575 0.5965 0.042 Uiso 1 1 calc R
C16 C 0.3929(7) 0.1373(7) 0.6844(4) 0.0288(13) Uani 1 1 d .
C17 C 0.4691(8) 0.0482(8) 0.6805(4) 0.0364(16) Uani 1 1 d .
H17A H 0.5595 0.0897 0.7220 0.055 Uiso 1 1 calc R
H17B H 0.4907 0.0435 0.6248 0.055 Uiso 1 1 calc R
H17C H 0.4069 -0.0470 0.6922 0.055 Uiso 1 1 calc R
C18 C 0.6377(7) 0.5105(7) 0.8056(4) 0.0309(14) Uani 1 1 d .
H18A H 0.7310 0.5950 0.8074 0.037 Uiso 1 1 calc R
H18B H 0.6527 0.4258 0.7982 0.037 Uiso 1 1 calc R
C19 C 0.5813(8) 0.5147(8) 0.8906(5) 0.0405(17) Uani 1 1 d .
C20 C 0.6923(7) 0.5947(7) 0.9649(4) 0.0295(14) Uani 1 1 d .
H20A H 0.6579 0.6483 0.9972 0.044 Uiso 1 1 calc R
H20B H 0.7815 0.6598 0.9478 0.044 Uiso 1 1 calc R
H20C H 0.7116 0.5295 0.9992 0.044 Uiso 1 1 calc R
N1 N 0.3111(6) 0.6035(7) 0.7800(4) 0.0392(14) Uani 1 1 d .
N2 N 0.0679(6) 0.3716(6) 0.6526(4) 0.0325(12) Uani 1 1 d .
N3 N 0.2795(7) 0.2747(6) 0.6084(3) 0.0355(13) Uani 1 1 d .
N4 N 0.5237(5) 0.5067(6) 0.7335(4) 0.0292(12) Uani 1 1 d .
N5 N 0.3794(6) 0.7882(6) 0.5203(4) 0.0326(13) Uani 1 1 d .
N6 N 0.6812(7) 0.1778(7) 0.8806(4) 0.0426(15) Uani 1 1 d .
N7 N 0.0149(7) 0.8261(7) 0.7212(5) 0.0466(17) Uani 1 1 d .
O1 O 0.1110(6) 0.3738(5) 0.8454(3) 0.0420(12) Uani 1 1 d .
O2 O 0.0457(5) 0.1206(5) 0.7096(3) 0.0330(11) Uani 1 1 d .
O3 O 0.3961(5) 0.1998(5) 0.7522(3) 0.0293(10) Uani 1 1 d .
O4 O 0.4477(5) 0.4468(5) 0.8886(3) 0.0351(11) Uani 1 1 d .
O5 O 0.3141(6) 0.6709(6) 0.4809(4) 0.0502(15) Uani 1 1 d .
O6 O 0.5001(6) 0.8213(5) 0.5695(3) 0.0395(12) Uani 1 1 d .
O7 O 0.3319(6) 0.8739(6) 0.5161(4) 0.0476(14) Uani 1 1 d .
O8 O 0.7380(6) 0.1965(7) 0.8173(4) 0.0543(15) Uani 1 1 d .
O9 O 0.5824(6) 0.0591(6) 0.8843(3) 0.0462(13) Uani 1 1 d .
O10 O 0.7126(6) 0.2758(5) 0.9358(3) 0.0411(12) Uani 1 1 d .
O11 O 0.0413(6) 0.8248(6) 0.6510(4) 0.0512(15) Uani 1 1 d .
O12 O -0.1158(6) 0.7834(6) 0.7289(4) 0.0495(14) Uani 1 1 d .
O13 O 0.1147(6) 0.8653(6) 0.7839(4) 0.0535(15) Uani 1 1 d .
O1W O 0.2104(5) 0.1584(6) 0.8672(3) 0.0399(12) Uani 1 1 d .
H1X H 0.1618 0.1753 0.9004 0.048 Uiso 1 1 d R
H1Y H 0.1596 0.0738 0.8413 0.048 Uiso 1 1 d R
O2W O 0.9157(14) 0.0501(13) 0.9091(8) 0.035(3) Uani 0.40 1 d P
H2X H 0.9120 -0.0097 0.9442 0.042 Uiso 0.40 1 d PR
H2Y H 0.9202 0.0179 0.8608 0.042 Uiso 0.40 1 d PR
O3W O 0.5828(18) 0.8526(18) 0.0068(11) 0.039(4) Uani 0.30 1 d P
H3X H 0.6504 0.8694 -0.0217 0.047 Uiso 0.30 1 d PR
H3Y H 0.5827 0.9311 0.0224 0.047 Uiso 0.30 1 d PR
O4W O 0.005(2) 0.762(2) 0.9418(15) 0.053(5) Uani 0.30 1 d P
H4X H 0.0339 0.7667 0.8948 0.064 Uiso 0.30 1 d PR
H4Y H 0.0769 0.7808 0.9825 0.064 Uiso 0.30 1 d PR
Tb1 Tb 0.26425(3) 0.33212(3) 0.76535(2) 0.02722(12) Uani 1 1 d .

loop_
_atom_site_aniso_label
_atom_site_aniso_U_11
_atom_site_aniso_U_22
_atom_site_aniso_U_33
_atom_site_aniso_U_23
_atom_site_aniso_U_13
_atom_site_aniso_U_12
C1 0.040(4) 0.036(4) 0.037(4) 0.009(3) 0.007(3) 0.010(3)
C2 0.041(4) 0.038(4) 0.033(4) 0.012(3) 0.001(3) 0.028(3)
C3 0.029(3) 0.025(3) 0.039(4) -0.013(3) -0.008(3) 0.004(3)
C4 0.028(3) 0.036(4) 0.028(3) 0.009(3) 0.004(3) 0.012(3)
C5 0.043(4) 0.027(3) 0.019(3) -0.002(2) 0.002(3) 0.008(3)
C6 0.026(3) 0.037(4) 0.027(3) 0.007(3) 0.005(3) 0.012(3)
C7 0.036(4) 0.037(4) 0.022(3) 0.009(3) 0.012(3) 0.013(3)
C8 0.034(4) 0.032(3) 0.037(4) 0.002(3) 0.008(3) 0.011(3)
C9 0.040(4) 0.029(3) 0.036(4) 0.010(3) 0.003(3) 0.006(3)
C10 0.037(4) 0.034(4) 0.071(6) 0.026(4) 0.025(4) 0.017(3)
C11 0.044(4) 0.043(4) 0.056(5) 0.012(4) 0.027(4) 0.014(4)
C12 0.037(4) 0.027(3) 0.038(4) -0.012(3) 0.000(3) 0.012(3)
C13 0.023(3) 0.032(3) 0.026(3) 0.002(3) -0.005(2) 0.012(3)
C14 0.036(4) 0.036(4) 0.031(4) -0.004(3) -0.003(3) -0.001(3)
C15 0.050(4) 0.028(3) 0.024(3) 0.007(3) 0.009(3) 0.014(3)
C16 0.023(3) 0.025(3) 0.033(3) 0.007(3) 0.015(3) 0.004(2)
C17 0.035(4) 0.047(4) 0.026(3) -0.015(3) -0.005(3) 0.021(3)
C18 0.022(3) 0.030(3) 0.027(3) -0.007(3) -0.006(2) 0.004(3)
C19 0.031(4) 0.039(4) 0.035(4) 0.002(3) 0.003(3) 0.004(3)
C20 0.021(3) 0.023(3) 0.034(3) -0.002(3) 0.007(3) 0.001(2)
N1 0.030(3) 0.036(3) 0.049(4) -0.004(3) 0.000(3) 0.017(3)
N2 0.033(3) 0.030(3) 0.033(3) -0.003(2) -0.006(2) 0.017(2)
N3 0.041(3) 0.030(3) 0.018(3) -0.007(2) -0.008(2) 0.006(3)
N4 0.017(2) 0.024(3) 0.031(3) 0.003(2) -0.006(2) 0.000(2)
N5 0.031(3) 0.027(3) 0.033(3) 0.016(2) 0.008(2) 0.006(2)
N6 0.033(3) 0.042(4) 0.043(4) -0.015(3) 0.004(3) 0.010(3)
N7 0.032(3) 0.040(3) 0.064(5) -0.004(3) 0.022(3) 0.011(3)
O1 0.042(3) 0.031(3) 0.041(3) -0.014(2) 0.006(2) 0.008(2)
O2 0.021(2) 0.033(2) 0.037(3) 0.008(2) -0.0091(19) 0.0098(19)
O3 0.034(2) 0.031(2) 0.028(2) 0.0211(19) 0.0116(19) 0.0157(19)
O4 0.033(3) 0.040(3) 0.025(2) -0.005(2) -0.0046(19) 0.015(2)
O5 0.058(3) 0.031(3) 0.040(3) -0.021(2) -0.023(3) 0.014(3)
O6 0.041(3) 0.032(3) 0.042(3) 0.018(2) 0.016(2) 0.010(2)
O7 0.045(3) 0.036(3) 0.054(3) -0.021(2) -0.020(3) 0.023(2)
O8 0.043(3) 0.058(4) 0.054(4) 0.018(3) -0.003(3) 0.019(3)
O9 0.049(3) 0.040(3) 0.040(3) -0.002(2) -0.010(2) 0.018(3)
O10 0.058(3) 0.033(3) 0.028(3) -0.014(2) 0.001(2) 0.021(3)
O11 0.051(3) 0.050(3) 0.035(3) -0.022(3) -0.021(3) 0.020(3)
O12 0.032(3) 0.036(3) 0.070(4) 0.011(3) 0.013(3) 0.005(2)
O13 0.036(3) 0.046(3) 0.071(4) -0.013(3) -0.007(3) 0.020(3)
O1W 0.030(2) 0.048(3) 0.035(3) 0.008(2) 0.004(2) 0.012(2)
O2W 0.048(7) 0.036(6) 0.028(6) 0.008(5) 0.011(5) 0.023(6)
O3W 0.038(9) 0.041(9) 0.043(9) 0.003(7) -0.004(7) 0.026(8)
O4W 0.036(10) 0.046(11) 0.071(14) -0.013(10) -0.007(9) 0.020(9)
Tb1 0.02324(16) 0.02275(16) 0.02168(16) -0.00629(11) -0.00543(11) 0.00207(12)

loop_
_atom_type_symbol
_atom_type_description
_atom_type_scat_dispersion_real
_atom_type_scat_dispersion_imag
_atom_type_scat_source
C C 0.0033 0.0016 'International Tables Vol C Tables 4.2.6.8 and 6.1.1.4'
H H 0.0000 0.0000 'International Tables Vol C Tables 4.2.6.8 and 6.1.1.4'
N N 0.0061 0.0033 'International Tables Vol C Tables 4.2.6.8 and 6.1.1.4'
O O 0.0106 0.0060 'International Tables Vol C Tables 4.2.6.8 and 6.1.1.4'
Tb Tb -0.1723 4.1537 'International Tables Vol C Tables 4.2.6.8 and 6.1.1.4'

loop_
_geom_angle_atom_site_label_1
_geom_angle_atom_site_label_2
_geom_angle_atom_site_label_3
_geom_angle
N1 C1 C2 113.9(6)
N1 C1 H1A 108.8
C2 C1 H1A 108.8
N1 C1 H1B 108.8
C2 C1 H1B 108.8
H1A C1 H1B 107.7
N2 C2 C1 111.4(6)
N2 C2 H2A 109.3
C1 C2 H2A 109.3
N2 C2 H2B 109.3
C1 C2 H2B 109.3
H2A C2 H2B 108.0
N2 C3 C4 112.7(6)
N2 C3 H3A 109.0
C4 C3 H3A 109.0
N2 C3 H3B 109.0
C4 C3 H3B 109.0
H3A C3 H3B 107.8
N3 C4 C3 110.1(5)
N3 C4 H4A 109.6
C3 C4 H4A 109.6
N3 C4 H4B 109.6
C3 C4 H4B 109.6
H4A C4 H4B 108.2
N3 C5 C6 116.2(6)
N3 C5 H5A 108.2
C6 C5 H5A 108.2
N3 C5 H5B 108.2
C6 C5 H5B 108.2
H5A C5 H5B 107.4
C5 C6 N4 109.9(5)
C5 C6 H6A 109.7
N4 C6 H6A 109.7
C5 C6 H6B 109.7
N4 C6 H6B 109.7
H6A C6 H6B 108.2
N4 C7 C8 115.0(5)
N4 C7 H7A 108.5
C8 C7 H7A 108.5
N4 C7 H7B 108.5
C8 C7 H7B 108.5
H7A C7 H7B 107.5
N1 C8 C7 110.8(6)
N1 C8 H8A 109.5
C7 C8 H8A 109.5
N1 C8 H8B 109.5
C7 C8 H8B 109.5
H8A C8 H8B 108.1
N1 C9 C10 106.1(6)
N1 C9 H9A 110.5
C10 C9 H9A 110.5
N1 C9 H9B 110.5
C10 C9 H9B 110.5
H9A C9 H9B 108.7
O1 C10 C11 122.8(7)
O1 C10 C9 118.7(7)
C11 C10 C9 118.5(7)
C10 C11 H11A 109.5
C10 C11 H11C 109.5
H11A C11 H11C 109.5
C10 C11 H11B 109.5
H11A C11 H11B 109.5
H11C C11 H11B 109.5
N2 C12 C13 109.9(5)
N2 C12 H12A 109.7
C13 C12 H12A 109.7
N2 C12 H12B 109.7
C13 C12 H12B 109.7
H12A C12 H12B 108.2
O2 C13 C14 123.2(6)
O2 C13 C12 120.4(6)
C14 C13 C12 116.4(6)
C13 C14 H14A 109.5
C13 C14 H14B 109.5
H14A C14 H14B 109.5
C13 C14 H14C 109.5
H14A C14 H14C 109.5
H14B C14 H14C 109.5
N3 C15 C16 111.0(5)
N3 C15 H15A 109.4
C16 C15 H15A 109.4
N3 C15 H15B 109.4
C16 C15 H15B 109.4
H15A C15 H15B 108.0
O3 C16 C17 122.1(6)
O3 C16 C15 119.5(6)
C17 C16 C15 118.2(6)
C16 C17 H17A 109.5
C16 C17 H17B 109.5
H17A C17 H17B 109.5
C16 C17 H17C 109.5
H17A C17 H17C 109.5
H17B C17 H17C 109.5
N4 C18 C19 108.1(5)
N4 C18 H18A 110.1
C19 C18 H18A 110.1
N4 C18 H18B 110.1
C19 C18 H18B 110.1
H18A C18 H18B 108.4
O4 C19 C20 125.8(7)
O4 C19 C18 117.7(6)
C20 C19 C18 116.5(6)
C19 C20 H20A 109.5
C19 C20 H20B 109.5
H20A C20 H20B 109.5
C19 C20 H20C 109.5
H20A C20 H20C 109.5
H20B C20 H20C 109.5
C9 N1 C8 110.8(6)
C9 N1 C1 108.4(6)
C8 N1 C1 108.8(6)
C9 N1 Tb1 107.6(4)
C8 N1 Tb1 111.1(4)
C1 N1 Tb1 110.2(4)
C2 N2 C3 109.5(5)
C2 N2 C12 108.9(5)
C3 N2 C12 110.6(5)
C2 N2 Tb1 111.2(4)
C3 N2 Tb1 111.5(4)
C12 N2 Tb1 104.9(4)
C5 N3 C15 109.0(6)
C5 N3 C4 111.0(5)
C15 N3 C4 107.7(5)
C5 N3 Tb1 109.7(4)
C15 N3 Tb1 106.7(4)
C4 N3 Tb1 112.6(4)
C7 N4 C18 110.2(5)
C7 N4 C6 108.9(5)
C18 N4 C6 108.4(5)
C7 N4 Tb1 111.2(4)
C18 N4 Tb1 107.0(4)
C6 N4 Tb1 111.0(4)
O7 N5 O5 122.3(6)
O7 N5 O6 118.8(6)
O5 N5 O6 118.9(6)
O9 N6 O10 119.4(7)
O9 N6 O8 118.0(6)
O10 N6 O8 122.3(7)
O11 N7 O13 120.3(6)
O11 N7 O12 118.8(8)
O13 N7 O12 120.8(7)
C10 O1 Tb1 121.7(5)
C13 O2 Tb1 125.4(4)
C16 O3 Tb1 124.2(4)
C19 O4 Tb1 125.7(5)
Tb1 O1W H1X 108.9
Tb1 O1W H1Y 109.9
H1X O1W H1Y 109.5
H2X O2W H2Y 109.5
H3X O3W H3Y 109.5
H4X O4W H4Y 109.5
O4 Tb1 O2 143.22(17)
O4 Tb1 O3 83.03(17)
O2 Tb1 O3 87.96(16)
O4 Tb1 O1 84.04(17)
O2 Tb1 O1 82.96(17)
O3 Tb1 O1 144.52(18)
O4 Tb1 O1W 74.08(17)
O2 Tb1 O1W 69.27(16)
O3 Tb1 O1W 70.96(16)
O1 Tb1 O1W 73.75(19)
O4 Tb1 N3 132.03(18)
O2 Tb1 N3 74.21(18)
O3 Tb1 N3 66.48(18)
O1 Tb1 N3 141.1(2)
O1W Tb1 N3 123.82(19)
O4 Tb1 N4 66.40(17)
O2 Tb1 N4 142.79(18)
O3 Tb1 N4 71.68(16)
O1 Tb1 N4 131.12(17)
O1W Tb1 N4 127.83(16)
N3 Tb1 N4 69.19(18)
O4 Tb1 N1 74.18(18)
O2 Tb1 N1 129.74(17)
O3 Tb1 N1 139.31(17)
O1 Tb1 N1 66.44(19)
O1W Tb1 N1 130.8(2)
N3 Tb1 N1 105.3(2)
N4 Tb1 N1 68.42(19)
O4 Tb1 N2 141.64(17)
O2 Tb1 N2 65.52(16)
O3 Tb1 N2 131.72(17)
O1 Tb1 N2 74.34(19)
O1W Tb1 N2 126.81(18)
N3 Tb1 N2 67.72(19)
N4 Tb1 N2 105.21(18)
N1 Tb1 N2 68.25(18)

loop_
_geom_bond_atom_site_label_1
_geom_bond_atom_site_label_2
_geom_bond_distance
C1 N1 1.501(10)
C1 C2 1.503(10)
C1 H1A 0.9700
C1 H1B 0.9700
C2 N2 1.494(8)
C2 H2A 0.9700
C2 H2B 0.9700
C3 N2 1.499(10)
C3 C4 1.523(10)
C3 H3A 0.9700
C3 H3B 0.9700
C4 N3 1.501(8)
C4 H4A 0.9700
C4 H4B 0.9700
C5 N3 1.473(9)
C5 C6 1.487(9)
C5 H5A 0.9700
C5 H5B 0.9700
C6 N4 1.518(9)
C6 H6A 0.9700
C6 H6B 0.9700
C7 N4 1.482(9)
C7 C8 1.512(10)
C7 H7A 0.9700
C7 H7B 0.9700
C8 N1 1.483(9)
C8 H8A 0.9700
C8 H8B 0.9700
C9 N1 1.477(10)
C9 C10 1.509(10)
C9 H9A 0.9700
C9 H9B 0.9700
C10 O1 1.249(9)
C10 C11 1.449(11)
C11 H11A 0.9600
C11 H11C 0.9600
C11 H11B 0.9600
C12 N2 1.505(9)
C12 C13 1.510(9)
C12 H12A 0.9700
C12 H12B 0.9700
C13 O2 1.208(7)
C13 C14 1.451(9)
C14 H14A 0.9600
C14 H14B 0.9600
C14 H14C 0.9600
C15 N3 1.493(9)
C15 C16 1.501(10)
C15 H15A 0.9700
C15 H15B 0.9700
C16 O3 1.236(8)
C16 C17 1.466(9)
C17 H17A 0.9600
C17 H17B 0.9600
C17 H17C 0.9600
C18 N4 1.498(8)
C18 C19 1.572(10)
C18 H18A 0.9700
C18 H18B 0.9700
C19 O4 1.231(8)
C19 C20 1.439(9)
C20 H20A 0.9600
C20 H20B 0.9600
C20 H20C 0.9600
N1 Tb1 2.653(6)
N2 Tb1 2.678(5)
N3 Tb1 2.614(6)
N4 Tb1 2.628(5)
N5 O7 1.197(8)
N5 O5 1.197(7)
N5 O6 1.255(8)
N6 O9 1.218(9)
N6 O10 1.219(8)
N6 O8 1.231(9)
N7 O11 1.201(9)
N7 O13 1.226(9)
N7 O12 1.247(8)
O1 Tb1 2.356(5)
O2 Tb1 2.356(4)
O3 Tb1 2.356(5)
O4 Tb1 2.354(4)
O1W Tb1 2.427(5)
O1W H1X 0.8500
O1W H1Y 0.8500
O2W H2X 0.8499
O2W H2Y 0.8500
O3W H3X 0.8500
O3W H3Y 0.8500
O4W H4X 0.8499
O4W H4Y 0.8500

loop_
_geom_torsion_atom_site_label_1
_geom_torsion_atom_site_label_2
_geom_torsion_atom_site_label_3
_geom_torsion_atom_site_label_4
_geom_torsion
N1 C1 C2 N2 -59.5(8)
N2 C3 C4 N3 -58.1(7)
N3 C5 C6 N4 -58.5(8)
N4 C7 C8 N1 -57.3(8)
N1 C9 C10 O1 50.8(10)
N1 C9 C10 C11 -126.2(8)
N2 C12 C13 O2 31.1(9)
N2 C12 C13 C14 -150.7(6)
N3 C15 C16 O3 29.1(9)
N3 C15 C16 C17 -156.5(6)
N4 C18 C19 O4 35.3(9)
N4 C18 C19 C20 -146.5(6)
C10 C9 N1 C8 -162.1(6)
C10 C9 N1 C1 78.6(7)
C10 C9 N1 Tb1 -40.5(6)
C7 C8 N1 C9 163.2(6)
C7 C8 N1 C1 -77.7(7)
C7 C8 N1 Tb1 43.7(7)
C2 C1 N1 C9 -73.7(8)
C2 C1 N1 C8 165.7(6)
C2 C1 N1 Tb1 43.7(7)
C1 C2 N2 C3 -82.1(7)
C1 C2 N2 C12 156.8(6)
C1 C2 N2 Tb1 41.7(7)
C4 C3 N2 C2 161.7(5)
C4 C3 N2 C12 -78.2(7)
C4 C3 N2 Tb1 38.1(6)
C13 C12 N2 C2 -157.8(5)
C13 C12 N2 C3 81.8(7)
C13 C12 N2 Tb1 -38.6(6)
C6 C5 N3 C15 -73.7(7)
C6 C5 N3 C4 167.9(6)
C6 C5 N3 Tb1 42.8(7)
C16 C15 N3 C5 81.5(7)
C16 C15 N3 C4 -158.0(6)
C16 C15 N3 Tb1 -36.9(6)
C3 C4 N3 C5 -76.1(7)
C3 C4 N3 C15 164.7(6)
C3 C4 N3 Tb1 47.3(6)
C8 C7 N4 C18 -79.9(7)
C8 C7 N4 C6 161.3(5)
C8 C7 N4 Tb1 38.6(7)
C19 C18 N4 C7 80.3(6)
C19 C18 N4 C6 -160.6(5)
C19 C18 N4 Tb1 -40.8(6)
C5 C6 N4 C7 -81.9(6)
C5 C6 N4 C18 158.1(5)
C5 C6 N4 Tb1 40.9(6)
C11 C10 O1 Tb1 144.6(7)
C9 C10 O1 Tb1 -32.2(10)
C14 C13 O2 Tb1 -179.3(5)
C12 C13 O2 Tb1 -1.1(9)
C17 C16 O3 Tb1 -175.7(5)
C15 C16 O3 Tb1 -1.6(8)
C20 C19 O4 Tb1 174.5(6)
C18 C19 O4 Tb1 -7.5(10)
C19 O4 Tb1 O2 137.9(6)
C19 O4 Tb1 O3 60.8(6)
C19 O4 Tb1 O1 -152.4(6)
C19 O4 Tb1 O1W 132.9(6)
C19 O4 Tb1 N3 11.4(7)
C19 O4 Tb1 N4 -12.3(6)
C19 O4 Tb1 N1 -85.2(6)
C19 O4 Tb1 N2 -97.0(6)
C13 O2 Tb1 O4 129.8(5)
C13 O2 Tb1 O3 -154.7(6)
C13 O2 Tb1 O1 59.7(6)
C13 O2 Tb1 O1W 134.9(6)
C13 O2 Tb1 N3 -88.6(6)
C13 O2 Tb1 N4 -99.2(6)
C13 O2 Tb1 N1 8.5(6)
C13 O2 Tb1 N2 -16.3(5)
C16 O3 Tb1 O4 -156.8(5)
C16 O3 Tb1 O2 58.9(5)
C16 O3 Tb1 O1 133.7(5)
C16 O3 Tb1 O1W 127.6(5)
C16 O3 Tb1 N3 -14.8(5)
C16 O3 Tb1 N4 -89.5(5)
C16 O3 Tb1 N1 -101.1(5)
C16 O3 Tb1 N2 4.8(6)
C10 O1 Tb1 O4 80.0(6)
C10 O1 Tb1 O2 -134.5(6)
C10 O1 Tb1 O3 149.1(6)
C10 O1 Tb1 O1W 155.1(6)
C10 O1 Tb1 N3 -80.7(7)
C10 O1 Tb1 N4 28.7(7)
C10 O1 Tb1 N1 4.7(6)
C10 O1 Tb1 N2 -68.0(6)
C5 N3 Tb1 O4 -36.2(5)
C15 N3 Tb1 O4 81.8(5)
C4 N3 Tb1 O4 -160.3(4)
C5 N3 Tb1 O2 173.9(5)
C15 N3 Tb1 O2 -68.2(4)
C4 N3 Tb1 O2 49.7(4)
C5 N3 Tb1 O3 -91.4(5)
C15 N3 Tb1 O3 26.5(4)
C4 N3 Tb1 O3 144.5(5)
C5 N3 Tb1 O1 117.5(5)
C15 N3 Tb1 O1 -124.6(4)
C4 N3 Tb1 O1 -6.6(6)
C5 N3 Tb1 O1W -135.3(4)
C15 N3 Tb1 O1W -17.4(5)
C4 N3 Tb1 O1W 100.5(4)
C5 N3 Tb1 N4 -13.0(4)
C15 N3 Tb1 N4 104.9(4)
C4 N3 Tb1 N4 -137.1(5)
C5 N3 Tb1 N1 46.2(5)
C15 N3 Tb1 N1 164.1(4)
C4 N3 Tb1 N1 -78.0(4)
C5 N3 Tb1 N2 104.3(5)
C15 N3 Tb1 N2 -137.7(5)
C4 N3 Tb1 N2 -19.8(4)
C7 N4 Tb1 O4 -91.8(4)
C18 N4 Tb1 O4 28.6(4)
C6 N4 Tb1 O4 146.7(4)
C7 N4 Tb1 O2 117.8(4)
C18 N4 Tb1 O2 -121.8(4)
C6 N4 Tb1 O2 -3.7(5)
C7 N4 Tb1 O3 177.9(4)
C18 N4 Tb1 O3 -61.7(4)
C6 N4 Tb1 O3 56.4(4)
C7 N4 Tb1 O1 -33.9(5)
C18 N4 Tb1 O1 86.5(4)
C6 N4 Tb1 O1 -155.4(4)
C7 N4 Tb1 O1W -135.9(4)
C18 N4 Tb1 O1W -15.5(5)
C6 N4 Tb1 O1W 102.6(4)
C7 N4 Tb1 N3 106.8(4)
C18 N4 Tb1 N3 -132.8(4)
C6 N4 Tb1 N3 -14.7(4)
C7 N4 Tb1 N1 -10.3(4)
C18 N4 Tb1 N1 110.2(4)
C6 N4 Tb1 N1 -131.7(4)
C7 N4 Tb1 N2 48.4(4)
C18 N4 Tb1 N2 168.8(4)
C6 N4 Tb1 N2 -73.1(4)
C9 N1 Tb1 O4 -68.7(4)
C8 N1 Tb1 O4 52.7(5)
C1 N1 Tb1 O4 173.3(5)
C9 N1 Tb1 O2 79.2(5)
C8 N1 Tb1 O2 -159.4(4)
C1 N1 Tb1 O2 -38.8(6)
C9 N1 Tb1 O3 -127.2(4)
C8 N1 Tb1 O3 -5.8(6)
C1 N1 Tb1 O3 114.8(5)
C9 N1 Tb1 O1 21.6(4)
C8 N1 Tb1 O1 143.0(5)
C1 N1 Tb1 O1 -96.3(5)
C9 N1 Tb1 O1W -17.1(5)
C8 N1 Tb1 O1W 104.3(5)
C1 N1 Tb1 O1W -135.1(4)
C9 N1 Tb1 N3 161.2(4)
C8 N1 Tb1 N3 -77.4(5)
C1 N1 Tb1 N3 43.2(5)
C9 N1 Tb1 N4 -139.1(5)
C8 N1 Tb1 N4 -17.7(4)
C1 N1 Tb1 N4 102.9(5)
C9 N1 Tb1 N2 103.4(4)
C8 N1 Tb1 N2 -135.2(5)
C1 N1 Tb1 N2 -14.6(4)
C2 N2 Tb1 O4 -1.6(6)
C3 N2 Tb1 O4 121.0(4)
C12 N2 Tb1 O4 -119.2(4)
C2 N2 Tb1 O2 145.8(5)
C3 N2 Tb1 O2 -91.6(4)
C12 N2 Tb1 O2 28.2(4)
C2 N2 Tb1 O3 -151.5(4)
C3 N2 Tb1 O3 -28.9(5)
C12 N2 Tb1 O3 90.9(4)
C2 N2 Tb1 O1 56.5(4)
C3 N2 Tb1 O1 179.1(4)
C12 N2 Tb1 O1 -61.1(4)
C2 N2 Tb1 O1W 111.6(5)
C3 N2 Tb1 O1W -125.9(4)
C12 N2 Tb1 O1W -6.1(5)
C2 N2 Tb1 N3 -132.0(5)
C3 N2 Tb1 N3 -9.5(4)
C12 N2 Tb1 N3 110.4(4)
C2 N2 Tb1 N4 -72.6(5)
C3 N2 Tb1 N4 49.9(4)
C12 N2 Tb1 N4 169.7(4)
C2 N2 Tb1 N1 -13.9(4)
C3 N2 Tb1 N1 108.7(4)
C12 N2 Tb1 N1 -131.5(4)
